data_4034357
loop_
_publ_author_name
'Schneeweis, Arno P. W.'
'Hauer, Simone T.'
'Lopez, Daniel A.'
'von Dressler, Bj\"orn'
'Reiss, Guido J.'
'M\"uller, Thomas J J'

_publ_section_title
;
 Game of Isomers: Bifurcation in the Catalytic Formation of
 Bis[1]benzothieno[1,4]thiazines with Conformation-Dependent Electronic
 Properties.
;
_journal_issue 9
_journal_name_full 'The Journal of organic chemistry'
_journal_page_first 5582
_journal_page_last 5595
_journal_paper_doi 10.1021/acs.joc.9b00517
_journal_volume 84
_journal_year 2019
_chemical_formula_sum 'C22 H12 Cl N S3'
_chemical_formula_weight 421.96
_space_group_crystal_system triclinic
_space_group_IT_number 2
_space_group_name_Hall '-P 1'
_space_group_name_H-M_alt 'P -1'
_atom_sites_solution_hydrogens geom
_audit_creation_method SHELXL-2018/1
_cell_angle_alpha 74.186(4)
_cell_angle_beta 86.987(4)
_cell_angle_gamma 77.953(4)
_cell_formula_units_Z 4
_cell_length_a 9.8448(9)
_cell_length_b 12.6834(12)
_cell_length_c 15.8820(14)
_cell_measurement_reflns_used 9812
_cell_measurement_temperature 296(2)
_cell_measurement_theta_max 30.10
_cell_measurement_theta_min 2.43
_cell_volume 1866.0(3)
_computing_cell_refinement 'Bruker SAINT'
_computing_data_collection 'Bruker APEX2'
_computing_data_reduction 'Bruker SAINT'
_computing_structure_refinement 'SHELXL-2018/1 (Sheldrick, 2018)'
_diffrn_ambient_temperature 296(2)
_diffrn_measured_fraction_theta_full 0.988
_diffrn_measured_fraction_theta_max 0.983
_diffrn_measurement_device_type 'Bruker APEX-II CCD'
_diffrn_measurement_method '\f and \w scans'
_diffrn_radiation_type MoK\a
_diffrn_radiation_wavelength 0.71073
_diffrn_reflns_av_R_equivalents 0.0239
_diffrn_reflns_av_unetI/netI 0.0164
_diffrn_reflns_Laue_measured_fraction_full 0.988
_diffrn_reflns_Laue_measured_fraction_max 0.983
_diffrn_reflns_limit_h_max 14
_diffrn_reflns_limit_h_min -13
_diffrn_reflns_limit_k_max 18
_diffrn_reflns_limit_k_min -18
_diffrn_reflns_limit_l_max 22
_diffrn_reflns_limit_l_min -22
_diffrn_reflns_number 77750
_diffrn_reflns_point_group_measured_fraction_full 0.988
_diffrn_reflns_point_group_measured_fraction_max 0.983
_diffrn_reflns_theta_full 30.500
_diffrn_reflns_theta_max 30.562
_diffrn_reflns_theta_min 1.704
_exptl_absorpt_coefficient_mu 0.547
_exptl_crystal_colour yellow
_exptl_crystal_density_diffrn 1.502
_exptl_crystal_description block
_exptl_crystal_F_000 864
_exptl_crystal_size_max 0.300
_exptl_crystal_size_mid 0.250
_exptl_crystal_size_min 0.200
_refine_diff_density_max 0.468
_refine_diff_density_min -0.355
_refine_diff_density_rms 0.046
_refine_ls_extinction_method none
_refine_ls_goodness_of_fit_ref 1.066
_refine_ls_hydrogen_treatment constr
_refine_ls_matrix_type full
_refine_ls_number_parameters 490
_refine_ls_number_reflns 11242
_refine_ls_number_restraints 0
_refine_ls_restrained_S_all 1.066
_refine_ls_R_factor_all 0.0578
_refine_ls_R_factor_gt 0.0431
_refine_ls_shift/su_max 0.001
_refine_ls_shift/su_mean 0.000
_refine_ls_structure_factor_coef Fsqd
_refine_ls_weighting_details 'w=1/[\s^2^(Fo^2^)+(0.0120P)^2^+1.2000P] where P=(Fo^2^+2Fc^2^)/3'
_refine_ls_weighting_scheme calc
_refine_ls_wR_factor_gt 0.0781
_refine_ls_wR_factor_ref 0.0862
_reflns_Friedel_coverage 0.000
_reflns_number_gt 8752
_reflns_number_total 11242
_reflns_threshold_expression 'I > 2\s(I)'
_cod_data_source_file jo9b00517_si_003.cif
_cod_data_source_block elevenruns_a
_cod_database_code 4034357
_shelx_shelxl_version_number 2018/1
_shelx_space_group_comment
;
The symmetry employed for this shelxl refinement is uniquely defined
by the following loop, which should always be used as a source of
symmetry information in preference to the above space-group names.
They are only intended as comments.
;
_shelx_estimated_absorpt_t_min 0.853
_shelx_estimated_absorpt_t_max 0.898

loop_
_space_group_symop_operation_xyz
'x, y, z'
'-x, -y, -z'

loop_
_atom_site_label
_atom_site_type_symbol
_atom_site_fract_x
_atom_site_fract_y
_atom_site_fract_z
_atom_site_U_iso_or_equiv
_atom_site_adp_type
_atom_site_occupancy
_atom_site_site_symmetry_order
_atom_site_calc_flag
_atom_site_refinement_flags_posn
_atom_site_refinement_flags_adp
_atom_site_refinement_flags_occupancy
_atom_site_disorder_assembly
_atom_site_disorder_group
Cl1 Cl 0.70460(5) 0.58332(4) 0.16055(4) 0.05888(13) Uani 1 1 d . . . . .
S1 S 0.79917(6) 0.91186(5) -0.03125(4) 0.05838(13) Uani 1 1 d . . . . .
N1 N 0.47968(14) 0.79376(12) 0.09572(9) 0.0399(3) Uani 1 1 d . . . . .
C1 C 0.7491(2) 0.96703(15) 0.05681(13) 0.0502(4) Uani 1 1 d . . . . .
Cl2 Cl 0.79609(6) 0.41532(5) 0.48205(4) 0.06178(15) Uani 0.92 1 d . . P . .
S2 S 0.67234(5) 0.73259(5) -0.06356(3) 0.05340(12) Uani 1 1 d . . . . .
N2 N 1.01512(14) 0.20670(12) 0.47996(9) 0.0404(3) Uani 1 1 d . . . . .
C2 C 0.8120(2) 1.04190(17) 0.08316(16) 0.0628(6) Uani 1 1 d . . . . .
H2 H 0.889236 1.065459 0.053898 0.075 Uiso 1 1 calc R U . . .
S3 S 0.42689(5) 0.63627(4) -0.08177(3) 0.05044(11) Uani 1 1 d . . . . .
C3 C 0.7576(3) 1.07964(18) 0.15289(17) 0.0701(7) Uani 1 1 d . . . . .
H3 H 0.799732 1.127806 0.172452 0.084 Uiso 1 1 calc R U . . .
S4 S 0.67994(6) 0.08720(5) 0.45692(4) 0.06466(15) Uani 1 1 d . . . . .
C4 C 0.6400(3) 1.04698(18) 0.19493(16) 0.0674(6) Uani 1 1 d . . . . .
H4 H 0.603134 1.075281 0.241313 0.081 Uiso 1 1 calc R U . . .
S5 S 0.79510(5) 0.25938(5) 0.32142(3) 0.06037(14) Uani 1 1 d . . . . .
C5 C 0.5768(2) 0.97324(16) 0.16921(14) 0.0548(5) Uani 1 1 d . . . . .
H5 H 0.497391 0.952814 0.197599 0.066 Uiso 1 1 calc R U . . .
S6 S 1.02649(5) 0.35773(5) 0.22480(3) 0.05418(12) Uani 1 1 d . . . . .
C6 C 0.63276(18) 0.92968(14) 0.10044(12) 0.0440(4) Uani 1 1 d . . . . .
C7 C 0.59274(17) 0.84781(14) 0.06358(11) 0.0409(4) Uani 1 1 d . . . . .
C8 C 0.67429(18) 0.82990(15) -0.00434(12) 0.0457(4) Uani 1 1 d . . . . .
C9 C 0.50982(18) 0.70578(15) -0.02653(11) 0.0423(4) Uani 1 1 d . . . . .
C10 C 0.43545(17) 0.73427(14) 0.04094(11) 0.0390(3) Uani 1 1 d . . . . .
C11 C 0.30204(17) 0.70194(14) 0.04976(11) 0.0414(4) Uani 1 1 d . . . . .
C12 C 0.18983(19) 0.72337(17) 0.10493(13) 0.0510(4) Uani 1 1 d . . . . .
H12 H 0.196822 0.761287 0.146551 0.061 Uiso 1 1 calc R U . . .
C13 C 0.0689(2) 0.6879(2) 0.09711(14) 0.0614(5) Uani 1 1 d . . . . .
H13 H -0.005927 0.703592 0.133080 0.074 Uiso 1 1 calc R U . . .
C14 C 0.0566(2) 0.6295(2) 0.03692(15) 0.0646(6) Uani 1 1 d . . . . .
H14 H -0.025427 0.605415 0.033530 0.078 Uiso 1 1 calc R U . . .
C15 C 0.1644(2) 0.60689(18) -0.01767(14) 0.0583(5) Uani 1 1 d . . . . .
H15 H 0.156762 0.567166 -0.057929 0.070 Uiso 1 1 calc R U . . .
C16 C 0.28572(18) 0.64447(15) -0.01181(12) 0.0455(4) Uani 1 1 d . . . . .
C17 C 0.48415(17) 0.73813(14) 0.18843(11) 0.0386(3) Uani 1 1 d . . . . .
C18 C 0.3887(2) 0.78163(16) 0.24417(13) 0.0514(4) Uani 1 1 d . . . . .
H18 H 0.321273 0.845179 0.221179 0.062 Uiso 1 1 calc R U . . .
C19 C 0.3925(3) 0.7317(2) 0.33343(14) 0.0636(6) Uani 1 1 d . . . . .
H19 H 0.328154 0.761932 0.369924 0.076 Uiso 1 1 calc R U . . .
C20 C 0.4911(3) 0.6377(2) 0.36800(14) 0.0673(6) Uani 1 1 d . . . . .
H20 H 0.493735 0.604276 0.427957 0.081 Uiso 1 1 calc R U . . .
C21 C 0.5856(2) 0.59291(18) 0.31424(13) 0.0586(5) Uani 1 1 d . . . . .
H21 H 0.652143 0.528924 0.337599 0.070 Uiso 1 1 calc R U . . .
C22 C 0.58190(18) 0.64302(15) 0.22531(12) 0.0426(4) Uani 1 1 d . . . . .
C23 C 0.7489(2) 0.03448(16) 0.56171(14) 0.0518(4) Uani 1 1 d . . . . .
C24 C 0.6933(2) -0.03687(17) 0.63161(17) 0.0638(6) Uani 1 1 d . . . . .
H24 H 0.612374 -0.060516 0.624532 0.077 Uiso 1 1 calc R U . . .
C25 C 0.7598(3) -0.07121(18) 0.71038(17) 0.0671(6) Uani 1 1 d . . . . .
H25 H 0.723004 -0.117270 0.758081 0.081 Uiso 1 1 calc R U . . .
C26 C 0.8823(3) -0.03769(17) 0.71968(15) 0.0625(5) Uani 1 1 d . . . . .
H26 H 0.927733 -0.063252 0.773504 0.075 Uiso 1 1 calc R U . . .
C27 C 0.9384(2) 0.03285(16) 0.65079(13) 0.0523(4) Uani 1 1 d . . . . .
H27 H 1.021117 0.053690 0.658257 0.063 Uiso 1 1 calc R U . . .
C28 C 0.87015(19) 0.07266(14) 0.56996(12) 0.0444(4) Uani 1 1 d . . . . .
C29 C 0.90050(17) 0.15180(14) 0.48970(12) 0.0419(4) Uani 1 1 d . . . . .
C30 C 0.80634(19) 0.16741(16) 0.42596(13) 0.0492(4) Uani 1 1 d . . . . .
C31 C 0.95941(18) 0.28972(16) 0.32312(12) 0.0460(4) Uani 1 1 d . . . . .
C32 C 1.04540(17) 0.26587(14) 0.39273(11) 0.0405(4) Uani 1 1 d . . . . .
C33 C 1.17360(18) 0.30487(14) 0.36745(11) 0.0420(4) Uani 1 1 d . . . . .
C38 C 1.17497(19) 0.35969(15) 0.27764(12) 0.0464(4) Uani 1 1 d . . . . .
C34 C 1.29133(19) 0.29613(17) 0.41669(13) 0.0502(4) Uani 1 1 d . . . . .
H34 H 1.295456 0.259625 0.476117 0.060 Uiso 1 1 calc R U . . .
C37 C 1.2853(2) 0.40687(18) 0.23747(14) 0.0575(5) Uani 1 1 d . . . . .
H37 H 1.282409 0.443877 0.178156 0.069 Uiso 1 1 calc R U . . .
C35 C 1.4012(2) 0.3420(2) 0.37643(15) 0.0616(5) Uani 1 1 d . . . . .
H35 H 1.479104 0.335873 0.409475 0.074 Uiso 1 1 calc R U . . .
C36 C 1.3984(2) 0.3972(2) 0.28788(16) 0.0649(6) Uani 1 1 d . . . . .
H36 H 1.473691 0.427789 0.262625 0.078 Uiso 1 1 calc R U . . .
C39 C 1.02529(18) 0.26317(15) 0.54676(11) 0.0414(4) Uani 1 1 d . . . . .
C40 C 0.9315(2) 0.35700(16) 0.55406(12) 0.0492(4) Uani 1 1 d . . . . .
C41 C 0.9445(3) 0.40812(19) 0.62003(15) 0.0693(6) Uani 1 1 d . . . . .
H41 H 0.880539 0.471670 0.624406 0.083 Uiso 1 1 calc R U . . .
C42 C 1.0522(3) 0.3635(2) 0.67782(15) 0.0787(8) Uani 1 1 d . . . . .
H42 H 1.062281 0.397875 0.721245 0.094 Uiso 1 1 calc R U . . .
C43 C 1.1449(3) 0.2698(2) 0.67311(14) 0.0738(7) Uani 1 1 d . . . . .
H43 H 1.216598 0.239413 0.713891 0.089 Uiso 1 1 calc R U . A 1
C44 C 1.1326(2) 0.21997(19) 0.60787(13) 0.0564(5) Uani 1 1 d . . . . .
H44 H 1.197092 0.156249 0.604562 0.068 Uiso 1 1 calc R U . . .
Cl2A Cl 1.2495(7) 0.1482(6) 0.6200(4) 0.06178(15) Uani 0.08 1 d . . P B 1

loop_
_atom_site_aniso_label
_atom_site_aniso_U_11
_atom_site_aniso_U_22
_atom_site_aniso_U_33
_atom_site_aniso_U_23
_atom_site_aniso_U_13
_atom_site_aniso_U_12
Cl1 0.0483(3) 0.0605(3) 0.0617(3) -0.0195(2) -0.0014(2) 0.0073(2)
S1 0.0512(3) 0.0636(3) 0.0614(3) -0.0106(2) 0.0082(2) -0.0241(2)
N1 0.0384(7) 0.0435(7) 0.0388(7) -0.0116(6) 0.0001(6) -0.0098(6)
C1 0.0476(10) 0.0422(9) 0.0567(11) -0.0036(8) -0.0080(8) -0.0108(8)
Cl2 0.0572(3) 0.0593(3) 0.0537(3) -0.0069(2) 0.0010(2) 0.0103(2)
S2 0.0457(2) 0.0685(3) 0.0533(3) -0.0260(2) 0.0131(2) -0.0180(2)
N2 0.0383(7) 0.0469(8) 0.0381(7) -0.0160(6) -0.0024(6) -0.0064(6)
C2 0.0563(12) 0.0498(11) 0.0808(16) -0.0059(11) -0.0117(11) -0.0196(9)
S3 0.0493(3) 0.0616(3) 0.0466(2) -0.0232(2) -0.0002(2) -0.0134(2)
C3 0.0785(16) 0.0491(12) 0.0884(17) -0.0185(12) -0.0232(14) -0.0193(11)
S4 0.0548(3) 0.0708(4) 0.0771(4) -0.0247(3) -0.0097(3) -0.0231(3)
C4 0.0862(17) 0.0519(12) 0.0702(15) -0.0240(11) -0.0093(12) -0.0149(11)
S5 0.0451(3) 0.0867(4) 0.0492(3) -0.0159(3) -0.0118(2) -0.0132(2)
C5 0.0621(12) 0.0459(10) 0.0583(12) -0.0159(9) -0.0029(9) -0.0114(9)
S6 0.0532(3) 0.0675(3) 0.0385(2) -0.0134(2) -0.0034(2) -0.0049(2)
C6 0.0451(9) 0.0361(8) 0.0470(9) -0.0045(7) -0.0085(7) -0.0066(7)
C7 0.0391(8) 0.0384(8) 0.0423(9) -0.0061(7) -0.0039(7) -0.0072(7)
C8 0.0418(9) 0.0483(10) 0.0466(10) -0.0092(8) 0.0009(7) -0.0129(7)
C9 0.0395(8) 0.0494(9) 0.0385(8) -0.0129(7) 0.0008(7) -0.0090(7)
C10 0.0361(8) 0.0425(8) 0.0372(8) -0.0095(7) -0.0029(6) -0.0064(6)
C11 0.0372(8) 0.0448(9) 0.0390(8) -0.0063(7) -0.0037(7) -0.0070(7)
C12 0.0415(9) 0.0639(12) 0.0457(10) -0.0123(9) 0.0014(8) -0.0100(8)
C13 0.0399(10) 0.0838(15) 0.0568(12) -0.0120(11) 0.0057(9) -0.0146(10)
C14 0.0448(11) 0.0808(15) 0.0698(14) -0.0135(12) -0.0063(10) -0.0233(10)
C15 0.0522(11) 0.0670(13) 0.0608(12) -0.0179(10) -0.0098(9) -0.0199(10)
C16 0.0415(9) 0.0500(10) 0.0442(9) -0.0103(8) -0.0038(7) -0.0093(7)
C17 0.0389(8) 0.0417(8) 0.0397(8) -0.0155(7) 0.0021(6) -0.0124(7)
C18 0.0533(11) 0.0503(10) 0.0546(11) -0.0225(9) 0.0094(9) -0.0105(8)
C19 0.0757(15) 0.0748(15) 0.0518(12) -0.0324(11) 0.0217(11) -0.0254(12)
C20 0.0849(16) 0.0800(16) 0.0398(10) -0.0120(10) 0.0034(10) -0.0291(13)
C21 0.0623(12) 0.0615(12) 0.0481(11) -0.0067(9) -0.0099(9) -0.0121(10)
C22 0.0406(9) 0.0463(9) 0.0438(9) -0.0146(7) -0.0015(7) -0.0112(7)
C23 0.0509(10) 0.0420(9) 0.0675(13) -0.0236(9) 0.0034(9) -0.0095(8)
C24 0.0624(13) 0.0466(11) 0.0882(17) -0.0244(11) 0.0131(12) -0.0189(10)
C25 0.0784(16) 0.0443(11) 0.0744(15) -0.0107(10) 0.0180(13) -0.0143(10)
C26 0.0758(15) 0.0497(11) 0.0567(12) -0.0104(9) 0.0036(11) -0.0069(10)
C27 0.0564(11) 0.0463(10) 0.0542(11) -0.0158(9) -0.0006(9) -0.0067(8)
C28 0.0458(9) 0.0377(8) 0.0525(10) -0.0200(8) 0.0040(8) -0.0049(7)
C29 0.0394(8) 0.0427(9) 0.0466(9) -0.0194(7) -0.0002(7) -0.0046(7)
C30 0.0430(9) 0.0557(11) 0.0528(11) -0.0211(9) -0.0042(8) -0.0088(8)
C31 0.0408(9) 0.0566(11) 0.0400(9) -0.0173(8) -0.0013(7) -0.0028(8)
C32 0.0379(8) 0.0452(9) 0.0389(8) -0.0177(7) -0.0016(7) -0.0004(7)
C33 0.0404(9) 0.0424(9) 0.0447(9) -0.0193(7) 0.0011(7) -0.0018(7)
C38 0.0472(10) 0.0479(10) 0.0452(9) -0.0197(8) 0.0025(8) -0.0034(8)
C34 0.0434(9) 0.0587(11) 0.0518(11) -0.0214(9) -0.0017(8) -0.0079(8)
C37 0.0666(13) 0.0584(12) 0.0502(11) -0.0199(9) 0.0124(10) -0.0147(10)
C35 0.0472(11) 0.0776(15) 0.0694(14) -0.0323(12) 0.0023(10) -0.0172(10)
C36 0.0617(13) 0.0752(15) 0.0697(14) -0.0310(12) 0.0177(11) -0.0289(11)
C39 0.0445(9) 0.0466(9) 0.0358(8) -0.0131(7) 0.0011(7) -0.0125(7)
C40 0.0588(11) 0.0451(10) 0.0432(10) -0.0115(8) 0.0094(8) -0.0123(8)
C41 0.1003(19) 0.0544(12) 0.0593(13) -0.0245(11) 0.0224(13) -0.0220(12)
C42 0.125(2) 0.0796(17) 0.0486(13) -0.0244(12) 0.0036(14) -0.0504(17)
C43 0.0917(18) 0.0916(18) 0.0468(12) -0.0091(12) -0.0149(12) -0.0463(15)
C44 0.0569(12) 0.0673(13) 0.0473(11) -0.0122(9) -0.0081(9) -0.0198(10)
Cl2A 0.0572(3) 0.0593(3) 0.0537(3) -0.0069(2) 0.0010(2) 0.0103(2)

loop_
_atom_type_symbol
_atom_type_description
_atom_type_scat_dispersion_real
_atom_type_scat_dispersion_imag
_atom_type_scat_source
C C 0.0033 0.0016 'International Tables Vol C Tables 4.2.6.8 and 6.1.1.4'
H H 0.0000 0.0000 'International Tables Vol C Tables 4.2.6.8 and 6.1.1.4'
N N 0.0061 0.0033 'International Tables Vol C Tables 4.2.6.8 and 6.1.1.4'
S S 0.1246 0.1234 'International Tables Vol C Tables 4.2.6.8 and 6.1.1.4'
Cl Cl 0.1484 0.1585 'International Tables Vol C Tables 4.2.6.8 and 6.1.1.4'

loop_
_geom_angle_atom_site_label_1
_geom_angle_atom_site_label_2
_geom_angle_atom_site_label_3
_geom_angle
C1 S1 C8 90.23(9)
C7 N1 C10 115.88(14)
C7 N1 C17 115.39(13)
C10 N1 C17 115.17(13)
C2 C1 C6 121.8(2)
C2 C1 S1 125.70(17)
C6 C1 S1 112.50(14)
C9 S2 C8 95.25(9)
C29 N2 C32 116.57(13)
C29 N2 C39 114.70(14)
C32 N2 C39 115.24(14)
C3 C2 C1 118.4(2)
C3 C2 H2 120.8
C1 C2 H2 120.8
C9 S3 C16 90.58(9)
C2 C3 C4 120.8(2)
C2 C3 H3 119.6
C4 C3 H3 119.6
C23 S4 C30 90.77(9)
C5 C4 C3 121.2(2)
C5 C4 H4 119.4
C3 C4 H4 119.4
C31 S5 C30 95.73(9)
C4 C5 C6 119.5(2)
C4 C5 H5 120.2
C6 C5 H5 120.2
C38 S6 C31 90.74(9)
C5 C6 C1 118.20(17)
C5 C6 C7 130.98(18)
C1 C6 C7 110.81(17)
C8 C7 N1 124.62(16)
C8 C7 C6 112.03(16)
N1 C7 C6 123.35(16)
C7 C8 S1 114.19(14)
C7 C8 S2 128.07(14)
S1 C8 S2 117.69(11)
C10 C9 S3 113.69(13)
C10 C9 S2 128.08(14)
S3 C9 S2 118.22(10)
C9 C10 N1 124.59(15)
C9 C10 C11 112.29(15)
N1 C10 C11 123.07(15)
C12 C11 C16 117.76(16)
C12 C11 C10 130.91(17)
C16 C11 C10 111.25(16)
C13 C12 C11 119.62(19)
C13 C12 H12 120.2
C11 C12 H12 120.2
C12 C13 C14 121.4(2)
C12 C13 H13 119.3
C14 C13 H13 119.3
C15 C14 C13 120.41(19)
C15 C14 H14 119.8
C13 C14 H14 119.8
C14 C15 C16 118.7(2)
C14 C15 H15 120.6
C16 C15 H15 120.6
C15 C16 C11 122.06(18)
C15 C16 S3 125.67(16)
C11 C16 S3 112.12(13)
C22 C17 C18 117.60(17)
C22 C17 N1 122.72(15)
C18 C17 N1 119.68(16)
C19 C18 C17 120.96(19)
C19 C18 H18 119.5
C17 C18 H18 119.5
C20 C19 C18 120.0(2)
C20 C19 H19 120.0
C18 C19 H19 120.0
C21 C20 C19 120.0(2)
C21 C20 H20 120.0
C19 C20 H20 120.0
C20 C21 C22 119.9(2)
C20 C21 H21 120.1
C22 C21 H21 120.1
C21 C22 C17 121.54(18)
C21 C22 Cl1 117.88(15)
C17 C22 Cl1 120.58(14)
C24 C23 C28 122.3(2)
C24 C23 S4 125.62(17)
C28 C23 S4 112.04(15)
C25 C24 C23 118.7(2)
C25 C24 H24 120.6
C23 C24 H24 120.6
C24 C25 C26 120.2(2)
C24 C25 H25 119.9
C26 C25 H25 119.9
C27 C26 C25 121.5(2)
C27 C26 H26 119.2
C25 C26 H26 119.2
C26 C27 C28 119.7(2)
C26 C27 H27 120.2
C28 C27 H27 120.2
C27 C28 C23 117.47(18)
C27 C28 C29 131.04(17)
C23 C28 C29 111.46(17)
C30 C29 N2 124.44(17)
C30 C29 C28 111.80(16)
N2 C29 C28 123.76(15)
C29 C30 S4 113.78(15)
C29 C30 S5 128.16(15)
S4 C30 S5 118.02(10)
C32 C31 S6 114.06(14)
C32 C31 S5 128.08(15)
S6 C31 S5 117.85(10)
C31 C32 N2 124.34(16)
C31 C32 C33 111.51(16)
N2 C32 C33 124.13(14)
C34 C33 C38 117.31(17)
C34 C33 C32 130.95(17)
C38 C33 C32 111.74(15)
C37 C38 C33 122.95(18)
C37 C38 S6 125.16(16)
C33 C38 S6 111.87(14)
C35 C34 C33 119.56(19)
C35 C34 H34 120.2
C33 C34 H34 120.2
C36 C37 C38 118.1(2)
C36 C37 H37 121.0
C38 C37 H37 121.0
C34 C35 C36 121.7(2)
C34 C35 H35 119.1
C36 C35 H35 119.1
C37 C36 C35 120.4(2)
C37 C36 H36 119.8
C35 C36 H36 119.8
C40 C39 C44 117.77(17)
C40 C39 N2 123.00(16)
C44 C39 N2 119.22(16)
C39 C40 C41 121.1(2)
C39 C40 Cl2 120.88(15)
C41 C40 Cl2 118.03(17)
C42 C41 C40 119.0(2)
C42 C41 H41 120.5
C40 C41 H41 120.5
C43 C42 C41 121.1(2)
C43 C42 H42 119.4
C41 C42 H42 119.4
C42 C43 C44 119.8(2)
C42 C43 Cl2A 157.9(3)
C44 C43 Cl2A 39.2(2)
C42 C43 H43 120.1
C44 C43 H43 120.1
Cl2A C43 H43 81.3
C43 C44 C39 121.1(2)
C43 C44 H44 119.4
C39 C44 H44 119.4

loop_
_geom_bond_atom_site_label_1
_geom_bond_atom_site_label_2
_geom_bond_distance
Cl1 C22 1.7328(18)
S1 C1 1.734(2)
S1 C8 1.7352(18)
N1 C7 1.427(2)
N1 C10 1.432(2)
N1 C17 1.447(2)
C1 C2 1.397(3)
C1 C6 1.407(3)
Cl2 C40 1.709(2)
S2 C9 1.7437(18)
S2 C8 1.7473(19)
N2 C29 1.426(2)
N2 C32 1.433(2)
N2 C39 1.450(2)
C2 C3 1.365(3)
C2 H2 0.9300
S3 C9 1.7352(18)
S3 C16 1.7370(19)
C3 C4 1.387(3)
C3 H3 0.9300
S4 C23 1.732(2)
S4 C30 1.737(2)
C4 C5 1.381(3)
C4 H4 0.9300
S5 C31 1.7422(19)
S5 C30 1.743(2)
C5 C6 1.393(3)
C5 H5 0.9300
S6 C38 1.7313(19)
S6 C31 1.7360(19)
C6 C7 1.450(2)
C7 C8 1.351(2)
C9 C10 1.354(2)
C10 C11 1.445(2)
C11 C12 1.402(2)
C11 C16 1.403(2)
C12 C13 1.380(3)
C12 H12 0.9300
C13 C14 1.383(3)
C13 H13 0.9300
C14 C15 1.368(3)
C14 H14 0.9300
C15 C16 1.391(3)
C15 H15 0.9300
C17 C22 1.383(2)
C17 C18 1.391(2)
C18 C19 1.385(3)
C18 H18 0.9300
C19 C20 1.372(3)
C19 H19 0.9300
C20 C21 1.370(3)
C20 H20 0.9300
C21 C22 1.381(3)
C21 H21 0.9300
C23 C24 1.395(3)
C23 C28 1.403(3)
C24 C25 1.361(3)
C24 H24 0.9300
C25 C26 1.387(3)
C25 H25 0.9300
C26 C27 1.383(3)
C26 H26 0.9300
C27 C28 1.396(3)
C27 H27 0.9300
C28 C29 1.452(3)
C29 C30 1.355(2)
C31 C32 1.356(2)
C32 C33 1.449(2)
C33 C34 1.400(2)
C33 C38 1.407(3)
C38 C37 1.391(3)
C34 C35 1.380(3)
C34 H34 0.9300
C37 C36 1.371(3)
C37 H37 0.9300
C35 C36 1.388(3)
C35 H35 0.9300
C36 H36 0.9300
C39 C40 1.374(3)
C39 C44 1.391(2)
C40 C41 1.398(3)
C41 C42 1.362(4)
C41 H41 0.9300
C42 C43 1.356(4)
C42 H42 0.9300
C43 C44 1.375(3)
C43 Cl2A 2.027(7)
C43 H43 0.9300
C44 H44 0.9300
